data_7009621
loop_
_publ_author_name
'Hitchcock, Peter B.'
'Lappert, Michael F.'
'Layh, Marcus'
'Liu, Dian-Sheng'
'Sablong, Rafael'
'Shun, Tian'

_publ_section_title
;
 Reactions of LiCHR2 and related lithium alkyls with \a-H free nitriles
 and the crystal structures of eleven representative lithium
 1,3-diazaallyls, 1-azaallyls and \b-diketiminates
;
_journal_issue 14
_journal_name_full 'Journal of the Chemical Society, Dalton Transactions'
_journal_page_first 2301
_journal_paper_doi 10.1039/b002376k
_journal_year 2000
_chemical_formula_sum 'C29 H45 Li N2 O2 Si2'
_chemical_formula_weight 516.79
_chemical_name_common '[Li(thf)2(Me3SiNCPhCHPhNSiMe3)]'
_chemical_name_systematic
;
 ?
;
_space_group_IT_number 2
_symmetry_cell_setting triclinic
_symmetry_space_group_name_Hall '-P 1'
_symmetry_space_group_name_H-M 'P -1'
_atom_sites_solution_hydrogens geom
_atom_sites_solution_primary direct
_atom_sites_solution_secondary difmap
_audit_creation_method SHELXL
_cell_angle_alpha 86.25(3)
_cell_angle_beta 80.98(4)
_cell_angle_gamma 76.52(3)
_cell_formula_units_Z 6
_cell_length_a 10.189(5)
_cell_length_b 21.686(5)
_cell_length_c 22.163(9)
_cell_measurement_reflns_used 25
_cell_measurement_temperature 173(2)
_cell_measurement_theta_max 10
_cell_measurement_theta_min 7
_cell_volume 4701(3)
_computing_data_collection 'Enraf-Nonius CAD4 software'
_computing_structure_refinement 'SHELXL-93 (Sheldrick, 1993)'
_computing_structure_solution 'SHELXS-86 (Sheldrick, 1986)'
_diffrn_ambient_temperature 173(2)
_diffrn_measurement_device 'Enraf-Nonius CAD4'
_diffrn_measurement_method 'omega-2theta scans'
_diffrn_radiation_monochromator graphite
_diffrn_radiation_source 'fine-focus sealed tube'
_diffrn_radiation_type MoK\a
_diffrn_radiation_wavelength 0.71073
_diffrn_reflns_av_R_equivalents 0.0000
_diffrn_reflns_av_sigmaI/netI 0.0874
_diffrn_reflns_limit_h_max 10
_diffrn_reflns_limit_h_min 0
_diffrn_reflns_limit_k_max 22
_diffrn_reflns_limit_k_min -21
_diffrn_reflns_limit_l_max 23
_diffrn_reflns_limit_l_min -22
_diffrn_reflns_number 11482
_diffrn_reflns_theta_max 21.98
_diffrn_reflns_theta_min 2.07
_exptl_absorpt_coefficient_mu 0.139
_exptl_absorpt_correction_type none
_exptl_crystal_density_diffrn 1.095
_exptl_crystal_F_000 1680
_exptl_crystal_size_max 0.40
_exptl_crystal_size_mid 0.40
_exptl_crystal_size_min 0.10
_refine_diff_density_max 0.458
_refine_diff_density_min -0.365
_refine_diff_density_rms 0.087
_refine_ls_extinction_method none
_refine_ls_goodness_of_fit_all 1.121
_refine_ls_goodness_of_fit_obs 1.267
_refine_ls_matrix_type full
_refine_ls_number_parameters 973
_refine_ls_number_reflns 11478
_refine_ls_number_restraints 0
_refine_ls_restrained_S_all 1.124
_refine_ls_restrained_S_obs 1.267
_refine_ls_R_factor_all 0.1398
_refine_ls_R_factor_obs 0.1018
_refine_ls_shift/esd_max 0.009
_refine_ls_shift/esd_mean 0.000
_refine_ls_structure_factor_coef Fsqd
_refine_ls_weighting_details 'w=1/[\s^2^(Fo^2^)+(0.0494P)^2^+47.2046P] where P=(Fo^2^+2Fc^2^)/3'
_refine_ls_weighting_scheme calc
_refine_ls_wR_factor_all 0.2984
_refine_ls_wR_factor_obs 0.2754
_reflns_number_observed 7900
_reflns_number_total 11482
_reflns_observed_criterion >2sigma(I)
_cod_data_source_file b002376k.txt
_cod_data_source_block dec1597
_cod_depositor_comments
;
The following automatic conversions were performed:

'_refine_ls_weighting_scheme' value 'calc
w=1/[\s^2^(Fo^2^)+(0.0494P)^2^+47.2046P] where P=(Fo^2^+2Fc^2^)/3'
was changed to 'calc'. New tag '_refine_ls_weighting_details' was
created. The value of the new tag was set to
'w=1/[\s^2^(Fo^2^)+(0.0494P)^2^+47.2046P] where P=(Fo^2^+2Fc^2^)/3'.

Automatic conversion script
Id: cif_fix_values 3143 2015-03-26 13:38:13Z robertas 
;
_cod_original_cell_volume 4701.2(32)
_cod_original_sg_symbol_H-M P-1
_cod_database_code 7009621

loop_
_symmetry_equiv_pos_as_xyz
'x, y, z'
'-x, -y, -z'

loop_
_atom_site_aniso_label
_atom_site_aniso_U_11
_atom_site_aniso_U_22
_atom_site_aniso_U_33
_atom_site_aniso_U_23
_atom_site_aniso_U_13
_atom_site_aniso_U_12
Li 0.034(9) 0.051(10) 0.049(10) 0.000(8) -0.021(8) -0.008(8)
Si1 0.037(2) 0.036(2) 0.051(2) 0.0030(13) -0.0224(13) -0.0045(13)
Si2 0.033(2) 0.034(2) 0.066(2) 0.0014(14) -0.0009(14) -0.0121(13)
O1 0.029(4) 0.078(5) 0.050(4) -0.024(4) -0.005(3) -0.018(4)
O2 0.038(4) 0.089(6) 0.052(5) -0.013(4) -0.002(3) -0.018(4)
N1 0.033(5) 0.031(4) 0.032(4) 0.004(3) -0.013(3) -0.005(3)
N2 0.022(4) 0.035(5) 0.047(5) 0.006(4) -0.011(4) -0.006(3)
C1 0.022(5) 0.034(5) 0.033(5) 0.000(4) -0.006(4) -0.007(4)
C2 0.023(5) 0.033(6) 0.045(6) 0.005(4) -0.009(4) -0.011(4)
C3 0.034(6) 0.030(5) 0.032(5) -0.001(4) -0.013(4) -0.012(4)
C4 0.049(7) 0.059(7) 0.067(8) 0.019(6) -0.033(6) -0.007(6)
C5 0.070(8) 0.063(8) 0.083(9) -0.015(7) -0.034(7) 0.017(7)
C6 0.064(8) 0.064(8) 0.075(9) 0.026(6) -0.030(7) -0.021(6)
C7 0.054(8) 0.081(10) 0.165(15) 0.045(10) -0.042(9) -0.041(7)
C8 0.116(13) 0.088(11) 0.169(17) -0.060(11) 0.068(12) -0.066(10)
C9 0.060(8) 0.087(10) 0.101(11) 0.036(8) -0.013(7) -0.035(7)
C10 0.026(5) 0.022(5) 0.035(5) 0.002(4) -0.013(4) 0.001(4)
C11 0.042(6) 0.043(6) 0.046(6) -0.005(5) 0.000(5) -0.012(5)
C12 0.041(6) 0.052(7) 0.061(7) 0.011(6) 0.003(5) -0.015(5)
C13 0.040(6) 0.045(7) 0.078(9) 0.014(6) -0.013(6) -0.021(5)
C14 0.043(6) 0.030(6) 0.071(8) -0.002(5) -0.020(6) -0.010(5)
C15 0.032(5) 0.046(6) 0.039(6) 0.005(5) -0.006(4) -0.010(5)
C16 0.025(5) 0.031(5) 0.038(6) 0.003(4) -0.004(4) -0.010(4)
C17 0.044(6) 0.044(6) 0.039(6) -0.001(5) -0.006(5) -0.012(5)
C18 0.049(7) 0.052(7) 0.053(7) 0.019(6) -0.028(6) -0.003(6)
C19 0.030(6) 0.041(6) 0.076(9) 0.014(6) -0.024(6) -0.008(5)
C20 0.040(6) 0.043(7) 0.065(8) -0.003(6) -0.001(6) -0.001(5)
C21 0.042(6) 0.045(6) 0.040(6) 0.004(5) -0.008(5) -0.007(5)
C22 0.042(6) 0.071(8) 0.049(7) -0.012(6) -0.014(5) -0.020(6)
C23 0.054(7) 0.094(10) 0.054(8) -0.010(7) -0.016(6) -0.032(7)
C24 0.039(7) 0.145(13) 0.080(9) -0.059(9) -0.005(6) -0.014(8)
C25 0.040(7) 0.104(10) 0.050(7) -0.026(7) -0.004(6) -0.010(6)
C26 0.022(6) 0.165(15) 0.069(9) 0.001(9) -0.010(6) -0.007(7)
C27 0.068(12) 0.396(40) 0.076(13) -0.040(18) 0.009(10) -0.015(17)
C28 0.189(20) 0.100(13) 0.070(11) -0.031(9) 0.047(13) -0.040(13)
C29 0.096(13) 0.247(24) 0.066(11) -0.057(13) -0.015(9) -0.058(14)
Li1A 0.029(8) 0.046(10) 0.033(9) 0.008(7) -0.013(7) -0.005(7)
Si1A 0.037(2) 0.038(2) 0.057(2) -0.0045(14) -0.0131(14) 0.0011(13)
Si2A 0.035(2) 0.034(2) 0.053(2) -0.0019(13) -0.0141(13) -0.0097(12)
O1A 0.023(3) 0.074(5) 0.036(4) 0.008(3) -0.011(3) -0.013(3)
O2A 0.027(4) 0.077(5) 0.043(4) 0.016(4) -0.004(3) -0.014(3)
N1A 0.025(4) 0.040(5) 0.032(4) 0.000(3) -0.007(3) -0.007(3)
N2A 0.031(4) 0.029(4) 0.032(4) 0.001(3) -0.007(3) -0.009(3)
C1A 0.038(6) 0.043(6) 0.022(5) -0.001(4) -0.005(4) -0.015(5)
C2A 0.028(5) 0.033(6) 0.032(5) -0.002(4) -0.007(4) -0.010(4)
C3A 0.019(5) 0.035(5) 0.022(5) 0.001(4) -0.003(4) -0.003(4)
C4A 0.119(12) 0.064(9) 0.081(10) -0.001(7) -0.050(9) 0.005(8)
C5A 0.031(6) 0.066(9) 0.149(14) -0.031(8) 0.007(7) -0.005(6)
C6A 0.048(7) 0.055(7) 0.058(7) -0.010(6) 0.000(5) -0.004(5)
C7A 0.053(7) 0.063(8) 0.112(11) -0.009(7) -0.009(7) -0.027(6)
C8A 0.064(7) 0.036(6) 0.072(8) -0.006(5) -0.031(6) 0.005(5)
C9A 0.065(8) 0.045(7) 0.079(9) 0.018(6) -0.025(7) -0.014(6)
C10A 0.031(5) 0.035(6) 0.032(6) -0.003(4) -0.008(4) -0.004(4)
C11A 0.060(7) 0.047(7) 0.039(6) -0.006(5) -0.003(5) -0.022(6)
C12A 0.078(8) 0.054(7) 0.049(7) 0.002(6) 0.010(6) -0.029(7)
C13A 0.065(8) 0.046(7) 0.083(9) -0.003(7) -0.018(7) -0.030(6)
C14A 0.087(9) 0.059(8) 0.063(8) 0.001(6) -0.045(7) -0.030(7)
C15A 0.071(8) 0.036(6) 0.057(7) 0.007(5) -0.024(6) -0.023(6)
C16A 0.032(5) 0.032(5) 0.034(6) -0.005(4) -0.007(4) -0.012(4)
C17A 0.039(6) 0.048(6) 0.042(6) -0.002(5) 0.009(5) -0.011(5)
C18A 0.037(6) 0.046(7) 0.076(9) -0.011(6) 0.012(6) -0.010(5)
C19A 0.028(6) 0.033(6) 0.112(11) -0.004(7) -0.016(7) 0.000(5)
C20A 0.060(8) 0.062(8) 0.060(8) -0.006(6) -0.025(7) -0.001(6)
C21A 0.045(7) 0.064(7) 0.040(6) -0.015(5) -0.012(5) 0.004(6)
C22A 0.031(6) 0.082(8) 0.037(6) 0.005(5) -0.005(5) -0.014(5)
C23A 0.053(9) 0.284(24) 0.038(8) 0.032(11) -0.012(7) -0.048(11)
C24A 0.050(8) 0.150(14) 0.061(9) 0.038(9) -0.016(7) -0.033(8)
C25A 0.032(6) 0.103(10) 0.038(6) 0.010(6) -0.009(5) -0.024(6)
C26A 0.033(6) 0.098(10) 0.048(7) 0.022(6) -0.007(5) -0.020(6)
C27A 0.047(7) 0.099(10) 0.068(8) 0.037(7) -0.013(6) -0.029(7)
C28A 0.039(7) 0.112(11) 0.067(8) 0.031(8) -0.016(6) -0.020(7)
C29A 0.033(6) 0.094(9) 0.039(6) 0.006(6) -0.002(5) -0.017(6)
Li1B 0.026(8) 0.036(9) 0.045(10) 0.000(7) -0.009(7) -0.005(7)
Si1B 0.0238(14) 0.032(2) 0.056(2) -0.0019(13) -0.0070(12) -0.0020(11)
Si2B 0.045(2) 0.041(2) 0.044(2) -0.0055(13) -0.0011(13) -0.0190(14)
O1B 0.023(3) 0.050(4) 0.040(4) 0.003(3) -0.009(3) -0.009(3)
O2B 0.041(4) 0.103(6) 0.041(4) 0.007(4) -0.017(4) -0.012(4)
N1B 0.025(4) 0.028(4) 0.040(5) 0.001(3) -0.007(3) -0.007(3)
N2B 0.030(5) 0.040(5) 0.030(4) -0.002(3) -0.001(3) -0.014(4)
C1B 0.031(5) 0.035(6) 0.020(5) 0.002(4) -0.006(4) -0.009(4)
C2B 0.020(5) 0.026(5) 0.040(6) 0.003(4) -0.004(4) -0.007(4)
C3B 0.033(6) 0.044(6) 0.017(5) 0.002(4) 0.000(4) -0.008(5)
C4B 0.032(6) 0.045(7) 0.105(10) 0.004(6) -0.024(6) 0.002(5)
C5B 0.028(6) 0.041(6) 0.081(8) -0.009(6) 0.000(5) 0.004(5)
C6B 0.036(6) 0.034(6) 0.072(8) 0.012(5) -0.019(5) -0.001(5)
C7B 0.318(29) 0.150(17) 0.066(11) 0.010(10) 0.009(14) -0.179(20)
C8B 0.063(9) 0.060(9) 0.273(23) -0.055(12) -0.062(12) -0.018(7)
C9B 0.050(7) 0.057(8) 0.142(13) -0.029(8) -0.005(8) -0.023(6)
C10B 0.016(4) 0.026(5) 0.035(6) -0.003(4) -0.008(4) 0.004(4)
C11B 0.025(5) 0.043(6) 0.038(6) 0.000(5) -0.008(4) -0.003(4)
C12B 0.033(6) 0.039(6) 0.061(7) -0.009(5) -0.014(5) -0.003(5)
C13B 0.035(6) 0.034(6) 0.082(9) -0.009(6) -0.018(6) -0.009(5)
C14B 0.028(5) 0.036(6) 0.064(8) 0.005(5) -0.003(5) -0.005(5)
C15B 0.028(5) 0.035(6) 0.043(6) 0.001(5) -0.002(4) -0.002(4)
C16B 0.023(5) 0.019(5) 0.041(6) -0.002(4) -0.007(4) -0.002(4)
C17B 0.040(6) 0.046(6) 0.039(6) -0.013(5) -0.004(5) -0.005(5)
C18B 0.044(6) 0.048(7) 0.057(8) -0.009(6) -0.019(6) 0.008(5)
C19B 0.034(6) 0.042(7) 0.074(9) -0.019(6) -0.002(6) 0.000(5)
C20B 0.061(8) 0.055(8) 0.054(8) -0.013(6) 0.014(6) -0.006(6)
C21B 0.049(6) 0.036(6) 0.038(6) 0.002(5) -0.001(5) 0.009(5)
C22B 0.027(5) 0.058(7) 0.041(6) 0.002(5) -0.009(4) -0.012(5)
C23B 0.039(6) 0.089(9) 0.052(7) 0.016(6) -0.012(5) -0.019(6)
C24B 0.065(8) 0.146(13) 0.043(7) 0.006(7) -0.012(6) -0.063(9)
C25B 0.057(7) 0.091(9) 0.045(7) -0.003(6) -0.016(6) -0.031(7)
C26B 0.057(8) 0.117(12) 0.071(9) 0.027(8) -0.040(7) -0.038(8)
C27B 0.100(13) 0.302(29) 0.110(14) 0.125(17) -0.070(11) -0.097(16)
C28B 0.075(11) 0.205(20) 0.088(12) 0.069(13) -0.007(9) -0.015(12)
C29B 0.056(8) 0.140(13) 0.047(8) 0.016(8) -0.004(6) -0.012(8)

loop_
_atom_site_label
_atom_site_type_symbol
_atom_site_fract_x
_atom_site_fract_y
_atom_site_fract_z
_atom_site_U_iso_or_equiv
_atom_site_thermal_displace_type
_atom_site_occupancy
_atom_site_calc_flag
_atom_site_refinement_flags
_atom_site_disorder_group
Li Li 0.1422(15) 0.2417(8) 0.7607(7) 0.043(4) Uani 1 d . .
Si1 Si 0.1619(3) 0.37903(13) 0.70106(13) 0.0404(7) Uani 1 d . .
Si2 Si 0.2378(3) 0.10171(13) 0.82078(14) 0.0447(8) Uani 1 d . .
O1 O 0.1051(6) 0.2059(3) 0.6859(3) 0.050(2) Uani 1 d . .
O2 O -0.0432(7) 0.2715(4) 0.8100(3) 0.059(2) Uani 1 d . .
N1 N 0.2493(7) 0.3084(3) 0.7329(3) 0.032(2) Uani 1 d . .
N2 N 0.2835(7) 0.1725(3) 0.7942(3) 0.034(2) Uani 1 d . .
C1 C 0.3804(8) 0.2932(4) 0.7384(4) 0.029(2) Uani 1 d . .
C2 C 0.4525(9) 0.2360(4) 0.7602(4) 0.033(2) Uani 1 d . .
H2 H 0.5476(9) 0.2332(4) 0.7579(4) 0.039 Uiso 1 calc R .
C3 C 0.4096(9) 0.1810(4) 0.7854(4) 0.030(2) Uani 1 d . .
C4 C 0.0226(11) 0.3605(5) 0.6652(5) 0.058(3) Uani 1 d . .
H4A H -0.0350(11) 0.3398(5) 0.6957(5) 0.087 Uiso 1 calc R .
H4B H 0.0623(11) 0.3321(5) 0.6312(5) 0.087 Uiso 1 calc R .
H4C H -0.0327(11) 0.3999(5) 0.6498(5) 0.087 Uiso 1 calc R .
C5 C 0.0805(12) 0.4367(6) 0.7619(6) 0.074(4) Uani 1 d . .
H5A H 0.0282(12) 0.4161(6) 0.7947(6) 0.111 Uiso 1 calc R .
H5B H 0.0193(12) 0.4730(6) 0.7446(6) 0.111 Uiso 1 calc R .
H5C H 0.1512(12) 0.4514(6) 0.7784(6) 0.111 Uiso 1 calc R .
C6 C 0.2618(12) 0.4177(6) 0.6387(5) 0.066(3) Uani 1 d . .
H6A H 0.3045(12) 0.3871(6) 0.6068(5) 0.098 Uiso 1 calc R .
H6B H 0.3326(12) 0.4324(6) 0.6551(5) 0.098 Uiso 1 calc R .
H6C H 0.2009(12) 0.4539(6) 0.6213(5) 0.098 Uiso 1 calc R .
C7 C 0.0579(12) 0.1085(6) 0.8097(7) 0.095(5) Uani 1 d . .
H7A H 0.0497(12) 0.1164(6) 0.7662(7) 0.142 Uiso 1 calc R .
H7B H -0.0013(12) 0.1438(6) 0.8332(7) 0.142 Uiso 1 calc R .
H7C H 0.0302(12) 0.0690(6) 0.8237(7) 0.142 Uiso 1 calc R .
C8 C 0.3358(16) 0.0313(7) 0.7778(8) 0.124(7) Uani 1 d . .
H8A H 0.3344(16) 0.0401(7) 0.7340(8) 0.187 Uiso 1 calc R .
H8B H 0.2947(16) -0.0049(7) 0.7907(8) 0.187 Uiso 1 calc R .
H8C H 0.4303(16) 0.0214(7) 0.7861(8) 0.187 Uiso 1 calc R .
C9 C 0.2377(12) 0.0870(6) 0.9036(6) 0.081(4) Uani 1 d . .
H9A H 0.1848(12) 0.1247(6) 0.9255(6) 0.122 Uiso 1 calc R .
H9B H 0.3317(12) 0.0774(6) 0.9125(6) 0.122 Uiso 1 calc R .
H9C H 0.1964(12) 0.0509(6) 0.9169(6) 0.122 Uiso 1 calc R .
C10 C 0.4704(8) 0.3399(4) 0.7193(4) 0.028(2) Uani 1 d . .
C11 C 0.5711(10) 0.3298(5) 0.6689(4) 0.044(3) Uani 1 d . .
H11 H 0.5842(10) 0.2931(5) 0.6455(4) 0.053 Uiso 1 calc R .
C12 C 0.6539(10) 0.3733(5) 0.6518(5) 0.052(3) Uani 1 d . .
H12 H 0.7209(10) 0.3664(5) 0.6165(5) 0.063 Uiso 1 calc R .
C13 C 0.6386(11) 0.4251(5) 0.6857(5) 0.052(3) Uani 1 d . .
H13 H 0.6943(11) 0.4547(5) 0.6741(5) 0.063 Uiso 1 calc R .
C14 C 0.5437(10) 0.4342(5) 0.7360(5) 0.046(3) Uani 1 d . .
H14 H 0.5355(10) 0.4698(5) 0.7603(5) 0.056 Uiso 1 calc R .
C15 C 0.4582(9) 0.3935(5) 0.7530(4) 0.039(2) Uani 1 d . .
H15 H 0.3904(9) 0.4020(5) 0.7879(4) 0.047 Uiso 1 calc R .
C16 C 0.5304(8) 0.1294(4) 0.8014(4) 0.031(2) Uani 1 d . .
C17 C 0.5562(10) 0.1176(5) 0.8615(4) 0.042(2) Uani 1 d . .
H17 H 0.4966(10) 0.1408(5) 0.8937(4) 0.051 Uiso 1 calc R .
C18 C 0.6686(11) 0.0721(5) 0.8739(5) 0.051(3) Uani 1 d . .
H18 H 0.6859(11) 0.0641(5) 0.9149(5) 0.061 Uiso 1 calc R .
C19 C 0.7556(10) 0.0382(5) 0.8280(5) 0.048(3) Uani 1 d . .
H19 H 0.8328(10) 0.0070(5) 0.8370(5) 0.058 Uiso 1 calc R .
C20 C 0.7311(10) 0.0496(5) 0.7694(5) 0.051(3) Uani 1 d . .
H20 H 0.7910(10) 0.0260(5) 0.7374(5) 0.061 Uiso 1 calc R .
C21 C 0.6197(10) 0.0951(5) 0.7560(5) 0.043(3) Uani 1 d . .
H21 H 0.6043(10) 0.1029(5) 0.7147(5) 0.052 Uiso 1 calc R .
C22 C -0.0060(10) 0.1953(5) 0.6568(5) 0.052(3) Uani 1 d . .
H22A H -0.0753(10) 0.2354(5) 0.6535(5) 0.062 Uiso 1 calc R .
H22B H -0.0504(10) 0.1637(5) 0.6808(5) 0.062 Uiso 1 calc R .
C23 C 0.0561(11) 0.1714(6) 0.5946(5) 0.064(3) Uani 1 d . .
H23A H 0.0435(11) 0.2060(6) 0.5632(5) 0.077 Uiso 1 calc R .
H23B H 0.0155(11) 0.1370(6) 0.5840(5) 0.077 Uiso 1 calc R .
C24 C 0.2065(11) 0.1467(8) 0.6002(6) 0.087(5) Uani 1 d . .
H24A H 0.2251(11) 0.1018(8) 0.6146(6) 0.104 Uiso 1 calc R .
H24B H 0.2646(11) 0.1506(8) 0.5606(6) 0.104 Uiso 1 calc R .
C25 C 0.2300(11) 0.1878(6) 0.6454(5) 0.065(3) Uani 1 d . .
H25A H 0.3036(11) 0.1647(6) 0.6682(5) 0.078 Uiso 1 calc R .
H25B H 0.2573(11) 0.2257(6) 0.6248(5) 0.078 Uiso 1 calc R .
C26 C -0.1792(10) 0.2721(8) 0.7980(6) 0.087(5) Uani 1 d . .
H26A H -0.2140(10) 0.3103(8) 0.7732(6) 0.105 Uiso 1 calc R .
H26B H -0.1783(10) 0.2340(8) 0.7755(6) 0.105 Uiso 1 calc R .
C27 C -0.2633(17) 0.2724(15) 0.8561(8) 0.187(13) Uani 1 d . .
H27A H -0.3562(17) 0.2983(15) 0.8533(8) 0.224 Uiso 1 calc R .
H27B H -0.2705(17) 0.2287(15) 0.8693(8) 0.224 Uiso 1 calc R .
C28 C -0.2037(22) 0.2981(8) 0.8981(7) 0.124(7) Uani 1 d . .
H28A H -0.2211(22) 0.2786(8) 0.9393(7) 0.149 Uiso 1 calc R .
H28B H -0.2398(22) 0.3446(8) 0.9003(7) 0.149 Uiso 1 calc R .
C29 C -0.0521(17) 0.2827(11) 0.8736(7) 0.130(7) Uani 1 d . .
H29A H -0.0109(17) 0.3186(11) 0.8793(7) 0.156 Uiso 1 calc R .
H29B H -0.0042(17) 0.2445(11) 0.8949(7) 0.156 Uiso 1 calc R .
Li1A Li -0.2667(15) 0.2258(7) 0.4079(7) 0.036(4) Uani 1 d . .
Si1A Si -0.3112(3) 0.37512(13) 0.42626(14) 0.0448(7) Uani 1 d . .
Si2A Si -0.1102(3) 0.08597(13) 0.36208(13) 0.0392(7) Uani 1 d . .
O1A O -0.4199(6) 0.2384(3) 0.3575(3) 0.043(2) Uani 1 d . .
O2A O -0.3456(6) 0.2006(3) 0.4916(3) 0.049(2) Uani 1 d . .
N1A N -0.1922(7) 0.3029(3) 0.4160(3) 0.032(2) Uani 1 d . .
N2A N -0.0953(7) 0.1576(3) 0.3862(3) 0.030(2) Uani 1 d . .
C1A C -0.0600(9) 0.2920(4) 0.4169(4) 0.033(2) Uani 1 d . .
C2A C 0.0332(9) 0.2324(4) 0.4118(4) 0.030(2) Uani 1 d . .
H2A H 0.1223(9) 0.2329(4) 0.4192(4) 0.036 Uiso 1 calc R .
C3A C 0.0172(8) 0.1723(4) 0.3975(4) 0.026(2) Uani 1 d . .
C4A C -0.3463(15) 0.4107(6) 0.3497(6) 0.088(4) Uani 1 d . .
H4A1 H -0.3665(15) 0.3789(6) 0.3254(6) 0.132 Uiso 1 calc R .
H4A2 H -0.2661(15) 0.4250(6) 0.3286(6) 0.132 Uiso 1 calc R .
H4A3 H -0.4246(15) 0.4470(6) 0.3549(6) 0.132 Uiso 1 calc R .
C5A C -0.4714(11) 0.3568(6) 0.4694(7) 0.084(4) Uani 1 d . .
H5A1 H -0.4993(11) 0.3253(6) 0.4475(7) 0.126 Uiso 1 calc R .
H5A2 H -0.5437(11) 0.3956(6) 0.4729(7) 0.126 Uiso 1 calc R .
H5A3 H -0.4550(11) 0.3398(6) 0.5103(7) 0.126 Uiso 1 calc R .
C6A C -0.2727(11) 0.4347(5) 0.4731(5) 0.055(3) Uani 1 d . .
H6A1 H -0.2544(11) 0.4155(5) 0.5131(5) 0.083 Uiso 1 calc R .
H6A2 H -0.3509(11) 0.4710(5) 0.4786(5) 0.083 Uiso 1 calc R .
H6A3 H -0.1923(11) 0.4490(5) 0.4523(5) 0.083 Uiso 1 calc R .
C7A C -0.2920(11) 0.0811(6) 0.3829(6) 0.074(4) Uani 1 d . .
H7A1 H -0.3174(11) 0.0830(6) 0.4274(6) 0.110 Uiso 1 calc R .
H7A2 H -0.3039(11) 0.0411(6) 0.3690(6) 0.110 Uiso 1 calc R .
H7A3 H -0.3503(11) 0.1167(6) 0.3634(6) 0.110 Uiso 1 calc R .
C8A C -0.0667(11) 0.0826(5) 0.2775(5) 0.057(3) Uani 1 d . .
H8A1 H 0.0286(11) 0.0851(5) 0.2654(5) 0.086 Uiso 1 calc R .
H8A2 H -0.1263(11) 0.1182(5) 0.2586(5) 0.086 Uiso 1 calc R .
H8A3 H -0.0797(11) 0.0426(5) 0.2639(5) 0.086 Uiso 1 calc R .
C9A C -0.0105(12) 0.0112(5) 0.3951(5) 0.062(3) Uani 1 d . .
H9A1 H -0.0309(12) 0.0116(5) 0.4398(5) 0.093 Uiso 1 calc R .
H9A2 H 0.0873(12) 0.0084(5) 0.3825(5) 0.093 Uiso 1 calc R .
H9A3 H -0.0356(12) -0.0254(5) 0.3803(5) 0.093 Uiso 1 calc R .
C10A C 0.0088(9) 0.3444(4) 0.4230(4) 0.033(2) Uani 1 d . .
C11A C 0.0292(10) 0.3873(5) 0.3749(5) 0.047(3) Uani 1 d . .
H11A H -0.0001(10) 0.3825(5) 0.3372(5) 0.056 Uiso 1 calc R .
C12A C 0.0907(12) 0.4368(5) 0.3802(5) 0.060(3) Uani 1 d . .
H12A H 0.1010(12) 0.4661(5) 0.3470(5) 0.072 Uiso 1 calc R .
C13A C 0.1368(12) 0.4433(5) 0.4342(6) 0.061(3) Uani 1 d . .
H13A H 0.1813(12) 0.4765(5) 0.4381(6) 0.073 Uiso 1 calc R .
C14A C 0.1183(12) 0.4022(5) 0.4817(5) 0.064(3) Uani 1 d . .
H14A H 0.1490(12) 0.4069(5) 0.5192(5) 0.077 Uiso 1 calc R .
C15A C 0.0548(11) 0.3533(5) 0.4761(5) 0.052(3) Uani 1 d . .
H15A H 0.0428(11) 0.3250(5) 0.5100(5) 0.062 Uiso 1 calc R .
C16A C 0.1493(9) 0.1226(4) 0.3947(4) 0.031(2) Uani 1 d . .
C17A C 0.2340(10) 0.1066(5) 0.3403(5) 0.044(3) Uani 1 d . .
H17A H 0.2102(10) 0.1275(5) 0.3033(5) 0.053 Uiso 1 calc R .
C18A C 0.3534(10) 0.0601(5) 0.3395(6) 0.055(3) Uani 1 d . .
H18A H 0.4102(10) 0.0489(5) 0.3017(6) 0.066 Uiso 1 calc R .
C19A C 0.3896(10) 0.0307(5) 0.3922(7) 0.058(3) Uani 1 d . .
H19A H 0.4727(10) -0.0005(5) 0.3912(7) 0.070 Uiso 1 calc R .
C20A C 0.3089(12) 0.0451(5) 0.4464(6) 0.061(3) Uani 1 d . .
H20A H 0.3341(12) 0.0235(5) 0.4830(6) 0.073 Uiso 1 calc R .
C21A C 0.1897(10) 0.0914(5) 0.4481(5) 0.051(3) Uani 1 d . .
H21A H 0.1343(10) 0.1022(5) 0.4862(5) 0.062 Uiso 1 calc R .
C22A C -0.3872(9) 0.2448(6) 0.2928(4) 0.050(3) Uani 1 d . .
H22C H -0.3210(9) 0.2064(6) 0.2764(4) 0.060 Uiso 1 calc R .
H22D H -0.3467(9) 0.2820(6) 0.2817(4) 0.060 Uiso 1 calc R .
C23A C -0.5147(13) 0.2530(10) 0.2678(6) 0.125(8) Uani 1 d . .
H23C H -0.5285(13) 0.2916(10) 0.2411(6) 0.149 Uiso 1 calc R .
H23D H -0.5118(13) 0.2160(10) 0.2432(6) 0.149 Uiso 1 calc R .
C24A C -0.6224(12) 0.2584(8) 0.3170(5) 0.086(5) Uani 1 d . .
H24C H -0.6856(12) 0.2319(8) 0.3104(5) 0.104 Uiso 1 calc R .
H24D H -0.6741(12) 0.3030(8) 0.3205(5) 0.104 Uiso 1 calc R .
C25A C -0.5634(10) 0.2371(6) 0.3725(5) 0.057(3) Uani 1 d . .
H25C H -0.6083(10) 0.2658(6) 0.4064(5) 0.068 Uiso 1 calc R .
H25D H -0.5739(10) 0.1936(6) 0.3848(5) 0.068 Uiso 1 calc R .
C26A C -0.4646(10) 0.1851(6) 0.5245(5) 0.060(3) Uani 1 d . .
H26C H -0.4971(10) 0.1559(6) 0.5009(5) 0.072 Uiso 1 calc R .
H26D H -0.5378(10) 0.2240(6) 0.5320(5) 0.072 Uiso 1 calc R .
C27A C -0.4302(11) 0.1543(6) 0.5833(5) 0.070(4) Uani 1 d . .
H27C H -0.4549(11) 0.1125(6) 0.5889(5) 0.084 Uiso 1 calc R .
H27D H -0.4795(11) 0.1811(6) 0.6179(5) 0.084 Uiso 1 calc R .
C28A C -0.2779(11) 0.1464(7) 0.5798(6) 0.073(4) Uani 1 d . .
H28C H -0.2535(11) 0.1545(7) 0.6196(6) 0.087 Uiso 1 calc R .
H28D H -0.2283(11) 0.1032(7) 0.5671(6) 0.087 Uiso 1 calc R .
C29A C -0.2470(10) 0.1952(6) 0.5326(5) 0.055(3) Uani 1 d . .
H29C H -0.2559(10) 0.2362(6) 0.5517(5) 0.066 Uiso 1 calc R .
H29D H -0.1532(10) 0.1816(6) 0.5106(5) 0.066 Uiso 1 calc R .
Li1B Li 0.3129(14) 0.2916(7) 0.0965(7) 0.036(4) Uani 1 d . .
Si1B Si 0.3165(3) 0.43233(12) 0.13274(13) 0.0380(7) Uani 1 d . .
Si2B Si 0.4118(3) 0.13894(13) 0.09563(13) 0.0423(7) Uani 1 d . .
O1B O 0.1307(6) 0.2896(3) 0.1475(3) 0.037(2) Uani 1 d . .
O2B O 0.2801(7) 0.3070(4) 0.0102(3) 0.061(2) Uani 1 d . .
N1B N 0.4117(7) 0.3568(3) 0.1155(3) 0.031(2) Uani 1 d . .
N2B N 0.4621(7) 0.2102(3) 0.0932(3) 0.033(2) Uani 1 d . .
C1B C 0.5476(9) 0.3387(4) 0.1055(4) 0.029(2) Uani 1 d . .
C2B C 0.6247(8) 0.2777(4) 0.0907(4) 0.029(2) Uani 1 d . .
H2B H 0.7201(8) 0.2749(4) 0.0813(4) 0.034 Uiso 1 calc R .
C3B C 0.5859(9) 0.2197(4) 0.0872(4) 0.032(2) Uani 1 d . .
C4B C 0.1523(10) 0.4408(5) 0.1031(6) 0.061(3) Uani 1 d . .
H4B1 H 0.1700(10) 0.4362(5) 0.0586(6) 0.091 Uiso 1 calc R .
H4B2 H 0.0940(10) 0.4828(5) 0.1128(6) 0.091 Uiso 1 calc R .
H4B3 H 0.1063(10) 0.4079(5) 0.1221(6) 0.091 Uiso 1 calc R .
C5B C 0.2773(10) 0.4413(5) 0.2164(5) 0.053(3) Uani 1 d . .
H5B1 H 0.3623(10) 0.4370(5) 0.2334(5) 0.079 Uiso 1 calc R .
H5B2 H 0.2305(10) 0.4084(5) 0.2347(5) 0.079 Uiso 1 calc R .
H5B3 H 0.2182(10) 0.4832(5) 0.2255(5) 0.079 Uiso 1 calc R .
C6B C 0.3860(10) 0.5010(4) 0.0973(5) 0.048(3) Uani 1 d . .
H6B1 H 0.4069(10) 0.4965(4) 0.0529(5) 0.072 Uiso 1 calc R .
H6B2 H 0.4693(10) 0.5019(4) 0.1138(5) 0.072 Uiso 1 calc R .
H6B3 H 0.3180(10) 0.5406(4) 0.1067(5) 0.072 Uiso 1 calc R .
C7B C 0.3749(24) 0.1166(9) 0.1768(7) 0.162(10) Uani 1 d . .
H7B1 H 0.3158(24) 0.1530(9) 0.1988(7) 0.243 Uiso 1 calc R .
H7B2 H 0.4605(24) 0.1036(9) 0.1940(7) 0.243 Uiso 1 calc R .
H7B3 H 0.3288(24) 0.0813(9) 0.1809(7) 0.243 Uiso 1 calc R .
C8B C 0.2519(13) 0.1536(6) 0.0625(9) 0.125(7) Uani 1 d . .
H8B1 H 0.1858(13) 0.1892(6) 0.0828(9) 0.187 Uiso 1 calc R .
H8B2 H 0.2146(13) 0.1155(6) 0.0682(9) 0.187 Uiso 1 calc R .
H8B3 H 0.2704(13) 0.1638(6) 0.0187(9) 0.187 Uiso 1 calc R .
C9B C 0.5227(12) 0.0719(6) 0.0532(7) 0.081(4) Uani 1 d . .
H9B1 H 0.5410(12) 0.0846(6) 0.0100(7) 0.122 Uiso 1 calc R .
H9B2 H 0.4776(12) 0.0363(6) 0.0571(7) 0.122 Uiso 1 calc R .
H9B3 H 0.6089(12) 0.0590(6) 0.0699(7) 0.122 Uiso 1 calc R .
C10B C 0.6341(8) 0.3853(4) 0.1102(4) 0.027(2) Uani 1 d . .
C11B C 0.6480(9) 0.4047(4) 0.1668(4) 0.036(2) Uani 1 d . .
H11B H 0.6046(9) 0.3877(4) 0.2031(4) 0.043 Uiso 1 calc R .
C12B C 0.7254(9) 0.4489(5) 0.1705(5) 0.044(3) Uani 1 d . .
H12B H 0.7336(9) 0.4628(5) 0.2092(5) 0.053 Uiso 1 calc R .
C13B C 0.7896(10) 0.4724(5) 0.1185(6) 0.049(3) Uani 1 d . .
H13B H 0.8424(10) 0.5026(5) 0.1214(6) 0.059 Uiso 1 calc R .
C14B C 0.7792(9) 0.4531(4) 0.0621(5) 0.044(3) Uani 1 d . .
H14B H 0.8245(9) 0.4698(4) 0.0262(5) 0.052 Uiso 1 calc R .
C15B C 0.7011(9) 0.4086(4) 0.0577(4) 0.036(2) Uani 1 d . .
H15B H 0.6943(9) 0.3946(4) 0.0188(4) 0.044 Uiso 1 calc R .
C16B C 0.7111(8) 0.1653(4) 0.0741(4) 0.028(2) Uani 1 d . .
C17B C 0.7713(10) 0.1314(5) 0.1212(5) 0.042(3) Uani 1 d . .
H17B H 0.7333(10) 0.1412(5) 0.1624(5) 0.051 Uiso 1 calc R .
C18B C 0.8879(10) 0.0828(5) 0.1089(5) 0.051(3) Uani 1 d . .
H18B H 0.9268(10) 0.0584(5) 0.1416(5) 0.062 Uiso 1 calc R .
C19B C 0.9456(10) 0.0703(5) 0.0502(5) 0.051(3) Uani 1 d . .
H19B H 1.0271(10) 0.0384(5) 0.0420(5) 0.061 Uiso 1 calc R .
C20B C 0.8869(12) 0.1035(5) 0.0027(5) 0.060(3) Uani 1 d . .
H20B H 0.9269(12) 0.0942(5) -0.0383(5) 0.072 Uiso 1 calc R .
C21B C 0.7688(10) 0.1510(4) 0.0146(4) 0.045(3) Uani 1 d . .
H21B H 0.7277(10) 0.1736(4) -0.0183(4) 0.054 Uiso 1 calc R .
C22B C -0.0011(9) 0.2891(5) 0.1309(4) 0.041(2) Uani 1 d . .
H22E H 0.0097(9) 0.2636(5) 0.0943(4) 0.049 Uiso 1 calc R .
H22F H -0.0521(9) 0.3328(5) 0.1224(4) 0.049 Uiso 1 calc R .
C23B C -0.0730(11) 0.2600(6) 0.1850(5) 0.059(3) Uani 1 d . .
H23E H -0.1728(11) 0.2774(6) 0.1890(5) 0.071 Uiso 1 calc R .
H23F H -0.0546(11) 0.2134(6) 0.1815(5) 0.071 Uiso 1 calc R .
C24B C -0.0180(12) 0.2765(7) 0.2374(5) 0.078(4) Uani 1 d . .
H24E H -0.0787(12) 0.3146(7) 0.2572(5) 0.094 Uiso 1 calc R .
H24F H -0.0080(12) 0.2410(7) 0.2680(5) 0.094 Uiso 1 calc R .
C25B C 0.1144(11) 0.2890(6) 0.2123(5) 0.061(3) Uani 1 d . .
H25E H 0.1213(11) 0.3304(6) 0.2262(5) 0.073 Uiso 1 calc R .
H25F H 0.1877(11) 0.2557(6) 0.2271(5) 0.073 Uiso 1 calc R .
C26B C 0.1709(12) 0.3192(7) -0.0256(6) 0.077(4) Uani 1 d . .
H26E H 0.0927(12) 0.3516(7) -0.0065(6) 0.092 Uiso 1 calc R .
H26F H 0.1396(12) 0.2800(7) -0.0298(6) 0.092 Uiso 1 calc R .
C27B C 0.2273(17) 0.3423(12) -0.0851(8) 0.162(10) Uani 1 d . .
H27E H 0.2245(17) 0.3133(12) -0.1173(8) 0.194 Uiso 1 calc R .
H27F H 0.1729(17) 0.3849(12) -0.0948(8) 0.194 Uiso 1 calc R .
C28B C 0.3691(15) 0.3454(10) -0.0830(7) 0.129(7) Uani 1 d . .
H28E H 0.4295(15) 0.3281(10) -0.1204(7) 0.155 Uiso 1 calc R .
H28F H 0.3760(15) 0.3897(10) -0.0788(7) 0.155 Uiso 1 calc R .
C29B C 0.4038(12) 0.3078(8) -0.0308(5) 0.084(4) Uani 1 d . .
H29E H 0.4659(12) 0.3257(8) -0.0106(5) 0.100 Uiso 1 calc R .
H29F H 0.4509(12) 0.2641(8) -0.0429(5) 0.100 Uiso 1 calc R .

loop_
_atom_type_symbol
_atom_type_description
_atom_type_scat_dispersion_real
_atom_type_scat_dispersion_imag
_atom_type_scat_source
C C 0.0033 0.0016 'International Tables Vol C Tables 4.2.6.8 and 6.1.1.4'
H H 0.0000 0.0000 'International Tables Vol C Tables 4.2.6.8 and 6.1.1.4'
N N 0.0061 0.0033 'International Tables Vol C Tables 4.2.6.8 and 6.1.1.4'
Si Si 0.0817 0.0704 'International Tables Vol C Tables 4.2.6.8 and 6.1.1.4'
Li Li -0.0003 0.0001 'International Tables Vol C Tables 4.2.6.8 and 6.1.1.4'
O O 0.0106 0.0060 'International Tables Vol C Tables 4.2.6.8 and 6.1.1.4'

loop_
_geom_angle_atom_site_label_1
_geom_angle_atom_site_label_2
_geom_angle_atom_site_label_3
_geom_angle
_geom_angle_site_symmetry_1
_geom_angle_site_symmetry_3
_geom_angle_publ_flag
O1 Li O2 104.5(7) . . ?
O1 Li N2 104.9(8) . . ?
O2 Li N2 120.4(9) . . ?
O1 Li N1 107.5(8) . . ?
O2 Li N1 116.7(9) . . ?
N2 Li N1 101.9(7) . . ?
N1 Si1 C6 116.4(5) . . ?
N1 Si1 C5 110.3(5) . . ?
C6 Si1 C5 109.8(6) . . ?
N1 Si1 C4 107.8(4) . . ?
C6 Si1 C4 104.7(5) . . ?
C5 Si1 C4 107.3(5) . . ?
N2 Si2 C9 113.4(5) . . ?
N2 Si2 C8 114.3(5) . . ?
C9 Si2 C8 110.8(8) . . ?
N2 Si2 C7 108.0(5) . . ?
C9 Si2 C7 104.6(6) . . ?
C8 Si2 C7 104.9(7) . . ?
C25 O1 C22 108.9(7) . . ?
C25 O1 Li 109.0(7) . . ?
C22 O1 Li 141.9(7) . . ?
C29 O2 C26 107.7(9) . . ?
C29 O2 Li 118.8(9) . . ?
C26 O2 Li 132.1(8) . . ?
C1 N1 Si1 126.5(6) . . ?
C1 N1 Li 116.4(7) . . ?
Si1 N1 Li 117.0(6) . . ?
C3 N2 Si2 124.7(6) . . ?
C3 N2 Li 116.2(7) . . ?
Si2 N2 Li 118.2(6) . . ?
N1 C1 C2 127.0(8) . . ?
N1 C1 C10 120.9(7) . . ?
C2 C1 C10 112.1(7) . . ?
C1 C2 C3 131.4(8) . . ?
N2 C3 C2 126.6(8) . . ?
N2 C3 C16 122.2(7) . . ?
C2 C3 C16 111.1(7) . . ?
C11 C10 C15 117.3(8) . . ?
C11 C10 C1 121.4(8) . . ?
C15 C10 C1 121.3(8) . . ?
C10 C11 C12 120.7(9) . . ?
C13 C12 C11 120.2(10) . . ?
C14 C13 C12 119.4(10) . . ?
C13 C14 C15 121.8(10) . . ?
C14 C15 C10 120.5(9) . . ?
C21 C16 C17 118.4(9) . . ?
C21 C16 C3 120.2(8) . . ?
C17 C16 C3 121.4(8) . . ?
C18 C17 C16 119.8(9) . . ?
C19 C18 C17 120.8(10) . . ?
C20 C19 C18 119.7(9) . . ?
C19 C20 C21 120.3(10) . . ?
C20 C21 C16 121.0(10) . . ?
O1 C22 C23 106.5(8) . . ?
C22 C23 C24 103.7(9) . . ?
C25 C24 C23 103.5(10) . . ?
O1 C25 C24 107.1(9) . . ?
C27 C26 O2 106.8(12) . . ?
C28 C27 C26 108.0(17) . . ?
C27 C28 C29 104.6(13) . . ?
O2 C29 C28 105.5(12) . . ?
O2A Li1A O1A 105.3(7) . . ?
O2A Li1A N1A 107.3(8) . . ?
O1A Li1A N1A 115.9(8) . . ?
O2A Li1A N2A 104.7(7) . . ?
O1A Li1A N2A 119.9(8) . . ?
N1A Li1A N2A 102.7(7) . . ?
N1A Si1A C6A 117.7(4) . . ?
N1A Si1A C4A 108.9(5) . . ?
C6A Si1A C4A 110.2(6) . . ?
N1A Si1A C5A 106.8(5) . . ?
C6A Si1A C5A 104.1(5) . . ?
C4A Si1A C5A 108.9(7) . . ?
N2A Si2A C8A 110.0(4) . . ?
N2A Si2A C7A 107.6(5) . . ?
C8A Si2A C7A 108.0(6) . . ?
N2A Si2A C9A 118.5(5) . . ?
C8A Si2A C9A 107.4(5) . . ?
C7A Si2A C9A 104.8(5) . . ?
C22A O1A C25A 108.7(7) . . ?
C22A O1A Li1A 118.0(7) . . ?
C25A O1A Li1A 133.0(7) . . ?
C26A O2A C29A 108.5(7) . . ?
C26A O2A Li1A 141.8(7) . . ?
C29A O2A Li1A 109.7(7) . . ?
C1A N1A Si1A 127.6(6) . . ?
C1A N1A Li1A 115.6(7) . . ?
Si1A N1A Li1A 116.6(6) . . ?
C3A N2A Si2A 126.9(6) . . ?
C3A N2A Li1A 114.1(7) . . ?
Si2A N2A Li1A 118.7(6) . . ?
N1A C1A C2A 126.5(8) . . ?
N1A C1A C10A 121.5(8) . . ?
C2A C1A C10A 112.0(8) . . ?
C3A C2A C1A 131.3(8) . . ?
N2A C3A C2A 127.4(8) . . ?
N2A C3A C16A 120.6(7) . . ?
C2A C3A C16A 112.0(7) . . ?
C15A C10A C11A 116.3(9) . . ?
C15A C10A C1A 122.2(8) . . ?
C11A C10A C1A 121.5(8) . . ?
C12A C11A C10A 122.2(10) . . ?
C11A C12A C13A 119.4(10) . . ?
C14A C13A C12A 119.7(10) . . ?
C13A C14A C15A 120.3(10) . . ?
C10A C15A C14A 122.1(10) . . ?
C17A C16A C21A 117.7(9) . . ?
C17A C16A C3A 122.1(8) . . ?
C21A C16A C3A 120.2(8) . . ?
C16A C17A C18A 120.5(10) . . ?
C19A C18A C17A 120.3(10) . . ?
C20A C19A C18A 120.8(10) . . ?
C19A C20A C21A 119.6(11) . . ?
C20A C21A C16A 121.1(10) . . ?
O1A C22A C23A 106.7(8) . . ?
C24A C23A C22A 108.3(10) . . ?
C23A C24A C25A 107.9(10) . . ?
O1A C25A C24A 105.5(8) . . ?
O2A C26A C27A 108.0(8) . . ?
C26A C27A C28A 105.6(9) . . ?
C29A C28A C27A 103.0(9) . . ?
O2A C29A C28A 105.4(8) . . ?
O2B Li1B N1B 107.3(8) . . ?
O2B Li1B O1B 106.9(7) . . ?
N1B Li1B O1B 118.0(8) . . ?
O2B Li1B N2B 103.4(7) . . ?
N1B Li1B N2B 102.3(7) . . ?
O1B Li1B N2B 117.7(8) . . ?
N1B Si1B C5B 110.5(4) . . ?
N1B Si1B C4B 106.7(4) . . ?
C5B Si1B C4B 107.6(5) . . ?
N1B Si1B C6B 117.6(4) . . ?
C5B Si1B C6B 109.1(5) . . ?
C4B Si1B C6B 104.7(5) . . ?
N2B Si2B C9B 119.4(5) . . ?
N2B Si2B C7B 106.4(5) . . ?
C9B Si2B C7B 110.5(8) . . ?
N2B Si2B C8B 107.8(5) . . ?
C9B Si2B C8B 104.0(6) . . ?
C7B Si2B C8B 108.3(9) . . ?
C25B O1B C22B 106.8(7) . . ?
C25B O1B Li1B 121.2(7) . . ?
C22B O1B Li1B 132.1(7) . . ?
C26B O2B C29B 107.5(8) . . ?
C26B O2B Li1B 140.6(8) . . ?
C29B O2B Li1B 111.9(7) . . ?
C1B N1B Si1B 126.4(6) . . ?
C1B N1B Li1B 114.9(7) . . ?
Si1B N1B Li1B 118.1(5) . . ?
C3B N2B Si2B 128.5(7) . . ?
C3B N2B Li1B 114.0(7) . . ?
Si2B N2B Li1B 117.4(6) . . ?
N1B C1B C2B 126.4(8) . . ?
N1B C1B C10B 120.5(7) . . ?
C2B C1B C10B 113.1(7) . . ?
C1B C2B C3B 131.5(8) . . ?
N2B C3B C2B 127.7(8) . . ?
N2B C3B C16B 121.4(8) . . ?
C2B C3B C16B 110.9(7) . . ?
C15B C10B C11B 119.7(8) . . ?
C15B C10B C1B 119.8(8) . . ?
C11B C10B C1B 120.5(8) . . ?
C10B C11B C12B 120.0(9) . . ?
C13B C12B C11B 120.0(10) . . ?
C12B C13B C14B 121.0(10) . . ?
C13B C14B C15B 119.6(10) . . ?
C10B C15B C14B 119.7(9) . . ?
C21B C16B C17B 119.0(8) . . ?
C21B C16B C3B 120.3(8) . . ?
C17B C16B C3B 120.7(8) . . ?
C16B C17B C18B 120.4(9) . . ?
C19B C18B C17B 120.0(10) . . ?
C18B C19B C20B 120.4(10) . . ?
C19B C20B C21B 119.9(10) . . ?
C16B C21B C20B 120.4(9) . . ?
O1B C22B C23B 104.9(7) . . ?
C24B C23B C22B 105.0(9) . . ?
C25B C24B C23B 105.2(9) . . ?
O1B C25B C24B 109.7(8) . . ?
O2B C26B C27B 105.4(10) . . ?
C28B C27B C26B 108.5(11) . . ?
C29B C28B C27B 104.2(13) . . ?
C28B C29B O2B 108.0(11) . . ?

loop_
_geom_bond_atom_site_label_1
_geom_bond_atom_site_label_2
_geom_bond_distance
_geom_bond_site_symmetry_2
_geom_bond_publ_flag
Li O1 2.00(2) . ?
Li O2 2.01(2) . ?
Li N2 2.01(2) . ?
Li N1 2.02(2) . ?
Si1 N1 1.748(7) . ?
Si1 C6 1.858(11) . ?
Si1 C5 1.859(12) . ?
Si1 C4 1.863(10) . ?
Si2 N2 1.747(8) . ?
Si2 C9 1.842(13) . ?
Si2 C8 1.848(13) . ?
Si2 C7 1.858(11) . ?
O1 C25 1.427(12) . ?
O1 C22 1.456(11) . ?
O2 C29 1.432(15) . ?
O2 C26 1.448(12) . ?
N1 C1 1.321(10) . ?
N2 C3 1.323(11) . ?
C1 C2 1.385(12) . ?
C1 C10 1.517(12) . ?
C2 C3 1.417(12) . ?
C3 C16 1.528(12) . ?
C10 C11 1.384(12) . ?
C10 C15 1.394(12) . ?
C11 C12 1.403(14) . ?
C12 C13 1.358(15) . ?
C13 C14 1.348(14) . ?
C14 C15 1.376(13) . ?
C16 C21 1.376(13) . ?
C16 C17 1.393(12) . ?
C17 C18 1.378(13) . ?
C18 C19 1.369(15) . ?
C19 C20 1.357(14) . ?
C20 C21 1.376(14) . ?
C22 C23 1.494(14) . ?
C23 C24 1.52(2) . ?
C24 C25 1.46(2) . ?
C26 C27 1.43(2) . ?
C27 C28 1.40(2) . ?
C28 C29 1.52(2) . ?
Li1A O2A 2.00(2) . ?
Li1A O1A 2.017(15) . ?
Li1A N1A 2.02(2) . ?
Li1A N2A 2.02(2) . ?
Si1A N1A 1.745(8) . ?
Si1A C6A 1.854(11) . ?
Si1A C4A 1.869(12) . ?
Si1A C5A 1.871(12) . ?
Si2A N2A 1.721(7) . ?
Si2A C8A 1.860(11) . ?
Si2A C7A 1.863(11) . ?
Si2A C9A 1.872(10) . ?
O1A C22A 1.425(11) . ?
O1A C25A 1.455(11) . ?
O2A C26A 1.412(11) . ?
O2A C29A 1.438(11) . ?
N1A C1A 1.315(11) . ?
N2A C3A 1.323(10) . ?
C1A C2A 1.413(12) . ?
C1A C10A 1.491(12) . ?
C2A C3A 1.412(12) . ?
C3A C16A 1.510(12) . ?
C10A C15A 1.373(13) . ?
C10A C11A 1.392(13) . ?
C11A C12A 1.383(14) . ?
C12A C13A 1.38(2) . ?
C13A C14A 1.35(2) . ?
C14A C15A 1.387(14) . ?
C16A C17A 1.381(12) . ?
C16A C21A 1.395(13) . ?
C17A C18A 1.385(14) . ?
C18A C19A 1.36(2) . ?
C19A C20A 1.35(2) . ?
C20A C21A 1.381(14) . ?
C22A C23A 1.459(15) . ?
C23A C24A 1.41(2) . ?
C24A C25A 1.453(14) . ?
C26A C27A 1.479(14) . ?
C27A C28A 1.512(14) . ?
C28A C29A 1.489(15) . ?
Li1B O2B 1.99(2) . ?
Li1B N1B 2.02(2) . ?
Li1B O1B 2.03(2) . ?
Li1B N2B 2.04(2) . ?
Si1B N1B 1.730(7) . ?
Si1B C5B 1.848(11) . ?
Si1B C4B 1.858(10) . ?
Si1B C6B 1.870(10) . ?
Si2B N2B 1.734(8) . ?
Si2B C9B 1.831(12) . ?
Si2B C7B 1.835(14) . ?
Si2B C8B 1.843(13) . ?
O1B C25B 1.420(11) . ?
O1B C22B 1.449(10) . ?
O2B C26B 1.432(12) . ?
O2B C29B 1.437(13) . ?
N1B C1B 1.335(11) . ?
N2B C3B 1.309(11) . ?
C1B C2B 1.402(12) . ?
C1B C10B 1.506(12) . ?
C2B C3B 1.414(12) . ?
C3B C16B 1.526(12) . ?
C10B C15B 1.381(12) . ?
C10B C11B 1.388(12) . ?
C11B C12B 1.390(13) . ?
C12B C13B 1.363(14) . ?
C13B C14B 1.370(14) . ?
C14B C15B 1.403(13) . ?
C16B C21B 1.380(12) . ?
C16B C17B 1.377(13) . ?
C17B C18B 1.397(13) . ?
C18B C19B 1.358(14) . ?
C19B C20B 1.37(2) . ?
C20B C21B 1.391(14) . ?
C22B C23B 1.488(13) . ?
C23B C24B 1.465(15) . ?
C24B C25B 1.456(14) . ?
C26B C27B 1.46(2) . ?
C27B C28B 1.47(2) . ?
C28B C29B 1.41(2) . ?
